data_4023459
loop_
_publ_author_name
'Jonathan Clayden'
'Hazel Turner'
'Madeleine Helliwell'
'Elizabeth Moir'

_publ_contact_author_address
; 
Department of Chemistry 
University of Manchester 
Manchester M13 9PL 
England  UK 
;
_publ_contact_author_email jrtest@spec.ch.man.ac.uk
_publ_contact_author_fax 44(161)275-4734
_publ_contact_author_name 'Raftery, James'
_publ_contact_author_phone 44(161)275-4700
_publ_section_title
;
 N,N'-Diarylureas: A New Family of Atropisomers Exhibiting
 Highly Diastereoselective Reactivity
;
_journal_name_full 'Journal of Organic Chemistry'
_journal_page_first 4415
_journal_page_last 4423
_journal_paper_doi 10.1021/jo702706c
_journal_volume 73
_journal_year 2008
_chemical_formula_sum 'C22 H30 N2 O2'
_chemical_formula_weight 354.48
_chemical_name_systematic
; 
 ? 
;
_space_group_IT_number 2
_symmetry_cell_setting triclinic
_symmetry_space_group_name_Hall '-P 1'
_symmetry_space_group_name_H-M 'P -1'
_atom_sites_solution_hydrogens geom
_atom_sites_solution_primary direct
_atom_sites_solution_secondary difmap
_audit_creation_method SHELXL-97
_cell_angle_alpha 106.016(2)
_cell_angle_beta 94.723(2)
_cell_angle_gamma 97.553(2)
_cell_formula_units_Z 4
_cell_length_a 10.5380(11)
_cell_length_b 11.4950(11)
_cell_length_c 17.3280(17)
_cell_measurement_reflns_used 3850
_cell_measurement_temperature 100(2)
_cell_measurement_theta_max 27.232
_cell_measurement_theta_min 2.181
_cell_volume 1984.5(3)
_computing_cell_refinement 'Bruker SMART'
_computing_data_collection 'Bruker SMART'
_computing_data_reduction 'Bruker SAINT'
_computing_molecular_graphics 'Bruker SHELXTL'
_computing_publication_material 'Bruker SHELXTL'
_computing_structure_refinement 'SHELXL-97 (Sheldrick, 1997)'
_computing_structure_solution 'SIR2004 (Burla et al, 2005)'
_diffrn_ambient_temperature 100(2)
_diffrn_measured_fraction_theta_full 0.914
_diffrn_measured_fraction_theta_max 0.914
_diffrn_measurement_device_type 'CCD area detector'
_diffrn_measurement_method 'phi and omega scans'
_diffrn_radiation_monochromator graphite
_diffrn_radiation_source 'fine-focus sealed tube'
_diffrn_radiation_type MoK\a
_diffrn_radiation_wavelength 0.71073
_diffrn_reflns_av_R_equivalents 0.0585
_diffrn_reflns_av_sigmaI/netI 0.0901
_diffrn_reflns_limit_h_max 13
_diffrn_reflns_limit_h_min -14
_diffrn_reflns_limit_k_max 15
_diffrn_reflns_limit_k_min -15
_diffrn_reflns_limit_l_max 22
_diffrn_reflns_limit_l_min -23
_diffrn_reflns_number 17204
_diffrn_reflns_theta_full 28.31
_diffrn_reflns_theta_max 28.31
_diffrn_reflns_theta_min 1.23
_exptl_absorpt_coefficient_mu 0.076
_exptl_absorpt_correction_T_max 0.9850
_exptl_absorpt_correction_T_min 0.9776
_exptl_absorpt_correction_type none
_exptl_crystal_colour white
_exptl_crystal_density_diffrn 1.186
_exptl_crystal_density_meas 0
_exptl_crystal_density_method 'not measured'
_exptl_crystal_description block
_exptl_crystal_F_000 768
_exptl_crystal_size_max 0.30
_exptl_crystal_size_mid 0.25
_exptl_crystal_size_min 0.20
_refine_diff_density_max 0.874
_refine_diff_density_min -0.419
_refine_diff_density_rms 0.071
_refine_ls_extinction_method none
_refine_ls_goodness_of_fit_ref 0.931
_refine_ls_hydrogen_treatment mixed
_refine_ls_matrix_type full
_refine_ls_number_parameters 522
_refine_ls_number_reflns 9013
_refine_ls_number_restraints 18
_refine_ls_restrained_S_all 0.936
_refine_ls_R_factor_all 0.0994
_refine_ls_R_factor_gt 0.0660
_refine_ls_shift/su_max 0.000
_refine_ls_shift/su_mean 0.000
_refine_ls_structure_factor_coef Fsqd
_refine_ls_weighting_details 'calc w=1/[\s^2^(Fo^2^)+(0.1027P)^2^+0.0000P] where P=(Fo^2^+2Fc^2^)/3'
_refine_ls_weighting_scheme calc
_refine_ls_wR_factor_gt 0.1637
_refine_ls_wR_factor_ref 0.1797
_reflns_number_gt 5591
_reflns_number_total 9013
_reflns_threshold_expression >2sigma(I)
_cod_data_source_file jo702706c-File005.cif
_cod_data_source_block s2407m
_cod_depositor_comments
;
The following automatic conversions were performed:
'_symmetry_cell_setting' value 'Triclinic' changed to 'triclinic'
according to '/home/saulius/struct/CIF-dictionaries/cif_core.dic'
dictionary named 'cif_core.dic' version 2.4.1 from 2010-06-29.

Automatic conversion script
Id: cif_fix_enum 1527 2010-12-29 10:47:43Z saulius 
;
_cod_database_code 4023459

loop_
_symmetry_equiv_pos_as_xyz
'x, y, z'
'-x, -y, -z'

loop_
_atom_site_label
_atom_site_type_symbol
_atom_site_fract_x
_atom_site_fract_y
_atom_site_fract_z
_atom_site_U_iso_or_equiv
_atom_site_adp_type
_atom_site_occupancy
_atom_site_symmetry_multiplicity
_atom_site_calc_flag
_atom_site_refinement_flags
_atom_site_disorder_assembly
_atom_site_disorder_group
C1 C -0.0841(2) 0.75583(19) 0.10036(12) 0.0193(5) Uani 1 1 d . . .
C2 C -0.0172(2) 0.6753(2) 0.13042(12) 0.0204(5) Uani 1 1 d D A .
C3 C -0.0900(2) 0.5630(2) 0.12738(13) 0.0246(5) Uani 1 1 d . . .
H3 H -0.0479 0.5048 0.1447 0.029 Uiso 1 1 calc R . .
C4 C -0.2198(2) 0.5329(2) 0.10044(14) 0.0251(5) Uani 1 1 d . . .
H4 H -0.2657 0.4558 0.1000 0.030 Uiso 1 1 calc R . .
C5 C -0.2829(2) 0.6149(2) 0.07403(13) 0.0245(5) Uani 1 1 d . . .
H5 H -0.3730 0.5945 0.0567 0.029 Uiso 1 1 calc R . .
C6 C -0.2172(2) 0.7271(2) 0.07221(13) 0.0213(5) Uani 1 1 d . . .
C7 C 0.1269(2) 0.6970(2) 0.16568(13) 0.0241(5) Uani 1 1 d D . .
C8 C 0.1565(7) 0.6088(8) 0.2150(5) 0.046(2) Uani 0.546(12) 1 d PD A 1
H8A H 0.1433 0.5248 0.1790 0.070 Uiso 0.546(12) 1 calc PR A 1
H8B H 0.0989 0.6139 0.2570 0.070 Uiso 0.546(12) 1 calc PR A 1
H8C H 0.2463 0.6317 0.2404 0.070 Uiso 0.546(12) 1 calc PR A 1
C9 C 0.1699(7) 0.8265(5) 0.2253(6) 0.057(3) Uani 0.546(12) 1 d PD A 1
H9A H 0.1798 0.8868 0.1949 0.086 Uiso 0.546(12) 1 calc PR A 1
H9B H 0.2525 0.8292 0.2567 0.086 Uiso 0.546(12) 1 calc PR A 1
H9C H 0.1047 0.8455 0.2620 0.086 Uiso 0.546(12) 1 calc PR A 1
C10 C 0.2164(7) 0.6782(11) 0.0999(4) 0.059(3) Uani 0.546(12) 1 d PD A 1
H10A H 0.1876 0.5978 0.0602 0.089 Uiso 0.546(12) 1 calc PR A 1
H10B H 0.3046 0.6821 0.1244 0.089 Uiso 0.546(12) 1 calc PR A 1
H10C H 0.2143 0.7426 0.0730 0.089 Uiso 0.546(12) 1 calc PR A 1
C8S C 0.2087(7) 0.8196(7) 0.1746(7) 0.049(3) Uani 0.454(12) 1 d PD A 2
H8D H 0.2231 0.8272 0.1210 0.073 Uiso 0.454(12) 1 calc PR A 2
H8E H 0.2918 0.8251 0.2063 0.073 Uiso 0.454(12) 1 calc PR A 2
H8F H 0.1641 0.8857 0.2024 0.073 Uiso 0.454(12) 1 calc PR A 2
C9S C 0.1328(8) 0.6731(12) 0.2474(5) 0.048(3) Uani 0.454(12) 1 d PD A 2
H9D H 0.0837 0.5920 0.2418 0.071 Uiso 0.454(12) 1 calc PR A 2
H9E H 0.0957 0.7359 0.2852 0.071 Uiso 0.454(12) 1 calc PR A 2
H9F H 0.2229 0.6757 0.2680 0.071 Uiso 0.454(12) 1 calc PR A 2
C10S C 0.1875(8) 0.5986(11) 0.1064(6) 0.061(3) Uani 0.454(12) 1 d PD A 2
H10D H 0.1863 0.6155 0.0539 0.092 Uiso 0.454(12) 1 calc PR A 2
H10E H 0.1378 0.5174 0.0994 0.092 Uiso 0.454(12) 1 calc PR A 2
H10F H 0.2768 0.6007 0.1283 0.092 Uiso 0.454(12) 1 calc PR A 2
C11 C -0.2895(2) 0.8144(2) 0.04132(13) 0.0232(5) Uani 1 1 d . . .
H11 H -0.2289 0.8936 0.0537 0.028 Uiso 1 1 calc R . .
C12 C -0.4060(2) 0.8424(2) 0.08684(16) 0.0329(6) Uani 1 1 d . . .
H12A H -0.4634 0.7656 0.0817 0.049 Uiso 1 1 calc R . .
H12B H -0.4530 0.8956 0.0637 0.049 Uiso 1 1 calc R . .
H12C H -0.3761 0.8839 0.1441 0.049 Uiso 1 1 calc R . .
C13 C -0.3296(2) 0.7722(2) -0.05110(14) 0.0259(5) Uani 1 1 d . . .
H13 H -0.3741 0.8367 -0.0650 0.031 Uiso 1 1 calc R . .
C14 C -0.4185(2) 0.6512(2) -0.08606(16) 0.0342(6) Uani 1 1 d . . .
H14A H -0.4481 0.6409 -0.1430 0.051 Uiso 1 1 calc R . .
H14B H -0.4931 0.6500 -0.0559 0.051 Uiso 1 1 calc R . .
H14C H -0.3722 0.5842 -0.0820 0.051 Uiso 1 1 calc R . .
C15 C -0.0337(2) 0.9795(2) 0.16906(13) 0.0248(5) Uani 1 1 d . . .
H15A H 0.0322 1.0496 0.1716 0.037 Uiso 1 1 calc R . .
H15B H -0.0236 0.9579 0.2199 0.037 Uiso 1 1 calc R . .
H15C H -0.1196 1.0012 0.1608 0.037 Uiso 1 1 calc R . .
C16 C 0.0579(2) 0.8927(2) 0.04574(13) 0.0199(5) Uani 1 1 d . . .
C17 C 0.1232(2) 0.7848(2) -0.08567(14) 0.0231(5) Uani 1 1 d . . .
C18 C 0.0643(2) 0.7187(2) -0.16350(14) 0.0260(5) Uani 1 1 d . . .
H18 H -0.0251 0.6864 -0.1719 0.031 Uiso 1 1 calc R . .
C19 C 0.1350(3) 0.7002(2) -0.22840(16) 0.0335(6) Uani 1 1 d . . .
H19 H 0.0945 0.6544 -0.2810 0.040 Uiso 1 1 calc R . .
C20 C 0.2658(3) 0.7487(3) -0.21654(17) 0.0380(7) Uani 1 1 d . . .
H20 H 0.3150 0.7355 -0.2608 0.046 Uiso 1 1 calc R . .
C21 C 0.3232(2) 0.8160(2) -0.14014(17) 0.0338(6) Uani 1 1 d . . .
H21 H 0.4119 0.8507 -0.1323 0.041 Uiso 1 1 calc R . .
C22 C 0.2531(2) 0.8337(2) -0.07419(16) 0.0293(5) Uani 1 1 d . . .
H22 H 0.2942 0.8792 -0.0216 0.035 Uiso 1 1 calc R . .
C23 C 0.69225(19) 0.74618(19) 0.50528(13) 0.0183(4) Uani 1 1 d . . .
C24 C 0.7065(2) 0.6662(2) 0.55410(13) 0.0194(5) Uani 1 1 d . . .
C25 C 0.7397(2) 0.5529(2) 0.51548(14) 0.0242(5) Uani 1 1 d . . .
H25 H 0.7468 0.4956 0.5454 0.029 Uiso 1 1 calc R . .
C26 C 0.7628(2) 0.5205(2) 0.43555(14) 0.0251(5) Uani 1 1 d . . .
H26 H 0.7872 0.4430 0.4120 0.030 Uiso 1 1 calc R . .
C27 C 0.7506(2) 0.6000(2) 0.39017(14) 0.0224(5) Uani 1 1 d . . .
H27 H 0.7683 0.5778 0.3356 0.027 Uiso 1 1 calc R . .
C28 C 0.7126(2) 0.71310(19) 0.42328(13) 0.0191(4) Uani 1 1 d . . .
C29 C 0.6892(2) 0.6930(2) 0.64509(13) 0.0231(5) Uani 1 1 d . . .
C30 C 0.5472(3) 0.6767(4) 0.6564(2) 0.0735(12) Uani 1 1 d . . .
H30A H 0.5387 0.6858 0.7136 0.110 Uiso 1 1 calc R . .
H30B H 0.5048 0.5948 0.6237 0.110 Uiso 1 1 calc R . .
H30C H 0.5064 0.7389 0.6393 0.110 Uiso 1 1 calc R . .
C31 C 0.7542(5) 0.8187(3) 0.69634(19) 0.0862(15) Uani 1 1 d . . .
H31A H 0.7025 0.8802 0.6881 0.129 Uiso 1 1 calc R . .
H31B H 0.8403 0.8366 0.6807 0.129 Uiso 1 1 calc R . .
H31C H 0.7620 0.8210 0.7535 0.129 Uiso 1 1 calc R . .
C32 C 0.7468(4) 0.6024(4) 0.68306(18) 0.0645(11) Uani 1 1 d . . .
H32A H 0.8375 0.6035 0.6740 0.097 Uiso 1 1 calc R . .
H32B H 0.6987 0.5196 0.6580 0.097 Uiso 1 1 calc R . .
H32C H 0.7410 0.6264 0.7413 0.097 Uiso 1 1 calc R . .
C33 C 0.6958(2) 0.7968(2) 0.37008(13) 0.0218(5) Uani 1 1 d . . .
H33 H 0.6867 0.8785 0.4068 0.026 Uiso 1 1 calc R . .
C34 C 0.8147(2) 0.8175(2) 0.32729(16) 0.0324(6) Uani 1 1 d . . .
H34A H 0.8912 0.8496 0.3676 0.049 Uiso 1 1 calc R . .
H34B H 0.8026 0.8766 0.2971 0.049 Uiso 1 1 calc R . .
H34C H 0.8265 0.7396 0.2898 0.049 Uiso 1 1 calc R . .
C35 C 0.5730(2) 0.7539(2) 0.30799(14) 0.0251(5) Uani 1 1 d . . .
H35 H 0.5732 0.8118 0.2742 0.030 Uiso 1 1 calc R . .
C36 C 0.5564(3) 0.6251(2) 0.25116(15) 0.0347(6) Uani 1 1 d . . .
H36A H 0.5430 0.5657 0.2820 0.052 Uiso 1 1 calc R . .
H36B H 0.6339 0.6141 0.2241 0.052 Uiso 1 1 calc R . .
H36C H 0.4814 0.6120 0.2105 0.052 Uiso 1 1 calc R . .
C37 C 0.7756(2) 0.9688(2) 0.56266(14) 0.0241(5) Uani 1 1 d . . .
H37A H 0.8010 0.9870 0.5135 0.036 Uiso 1 1 calc R . .
H37B H 0.8484 0.9450 0.5903 0.036 Uiso 1 1 calc R . .
H37C H 0.7505 1.0418 0.5987 0.036 Uiso 1 1 calc R . .
C38 C 0.5467(2) 0.8942(2) 0.55505(12) 0.0182(4) Uani 1 1 d . . .
C39 C 0.3169(2) 0.7992(2) 0.52682(14) 0.0220(5) Uani 1 1 d . . .
C40 C 0.2270(2) 0.7334(2) 0.46035(15) 0.0256(5) Uani 1 1 d . . .
H40 H 0.2554 0.6976 0.4098 0.031 Uiso 1 1 calc R . .
C41 C 0.0967(2) 0.7204(2) 0.46788(17) 0.0337(6) Uani 1 1 d . . .
H41 H 0.0358 0.6746 0.4227 0.040 Uiso 1 1 calc R . .
C42 C 0.0548(2) 0.7738(2) 0.54103(19) 0.0370(6) Uani 1 1 d . . .
H42 H -0.0347 0.7639 0.5463 0.044 Uiso 1 1 calc R . .
C43 C 0.1422(2) 0.8406(2) 0.60555(17) 0.0340(6) Uani 1 1 d . . .
H43 H 0.1126 0.8787 0.6552 0.041 Uiso 1 1 calc R . .
C44 C 0.2747(2) 0.8540(2) 0.59986(15) 0.0273(5) Uani 1 1 d . . .
H44 H 0.3349 0.9000 0.6453 0.033 Uiso 1 1 calc R . .
N1 N -0.01871(17) 0.87511(16) 0.10194(11) 0.0211(4) Uani 1 1 d . . .
N2 N 0.04820(19) 0.79366(18) -0.02144(11) 0.0226(4) Uani 1 1 d . . .
N3 N 0.66630(17) 0.86813(16) 0.54086(11) 0.0198(4) Uani 1 1 d . . .
N4 N 0.44849(17) 0.80086(17) 0.51689(12) 0.0205(4) Uani 1 1 d . . .
O1 O -0.21860(16) 0.76393(15) -0.09314(10) 0.0273(4) Uani 1 1 d . . .
H1 H -0.1785 0.8347 -0.0869 0.041 Uiso 1 1 calc R . .
O2 O 0.13234(16) 0.98882(14) 0.05447(10) 0.0283(4) Uani 1 1 d . . .
O3 O 0.46003(15) 0.75978(14) 0.34811(9) 0.0244(4) Uani 1 1 d . . .
H3A H 0.4512 0.8334 0.3671 0.037 Uiso 1 1 calc R . .
O4 O 0.52831(16) 0.99280(14) 0.59939(10) 0.0279(4) Uani 1 1 d . . .
H2N H -0.025(3) 0.752(3) -0.0345(17) 0.042(9) Uiso 1 1 d . . .
H4N H 0.461(2) 0.749(2) 0.4682(16) 0.025(7) Uiso 1 1 d . . .

loop_
_atom_site_aniso_label
_atom_site_aniso_U_11
_atom_site_aniso_U_22
_atom_site_aniso_U_33
_atom_site_aniso_U_23
_atom_site_aniso_U_13
_atom_site_aniso_U_12
C1 0.0225(11) 0.0201(11) 0.0153(10) 0.0056(8) 0.0039(8) 0.0017(9)
C2 0.0236(12) 0.0235(11) 0.0157(10) 0.0062(9) 0.0056(9) 0.0059(9)
C3 0.0332(13) 0.0219(12) 0.0211(11) 0.0087(9) 0.0041(10) 0.0075(10)
C4 0.0299(13) 0.0222(12) 0.0243(12) 0.0102(9) 0.0052(10) -0.0006(10)
C5 0.0216(12) 0.0272(12) 0.0247(12) 0.0103(10) 0.0002(9) -0.0001(9)
C6 0.0237(12) 0.0236(12) 0.0167(10) 0.0072(9) 0.0029(9) 0.0016(9)
C7 0.0269(12) 0.0269(12) 0.0221(11) 0.0111(10) 0.0024(9) 0.0090(10)
C8 0.039(3) 0.064(5) 0.045(4) 0.037(4) -0.010(3) -0.001(3)
C9 0.029(3) 0.045(4) 0.079(6) -0.007(4) -0.031(4) 0.014(3)
C10 0.030(3) 0.118(8) 0.048(4) 0.042(5) 0.016(3) 0.034(4)
C8S 0.021(3) 0.050(5) 0.083(7) 0.040(5) -0.015(4) 0.002(3)
C9S 0.031(4) 0.086(8) 0.027(4) 0.031(4) -0.013(3) -0.005(4)
C10S 0.025(4) 0.092(8) 0.049(5) -0.012(5) -0.006(3) 0.026(5)
C11 0.0220(12) 0.0232(12) 0.0241(11) 0.0089(9) -0.0006(9) 0.0002(9)
C12 0.0294(14) 0.0356(14) 0.0372(14) 0.0137(12) 0.0080(11) 0.0083(11)
C13 0.0241(12) 0.0293(13) 0.0258(12) 0.0127(10) -0.0019(9) 0.0019(10)
C14 0.0314(14) 0.0352(14) 0.0336(14) 0.0148(11) -0.0092(11) -0.0054(11)
C15 0.0284(13) 0.0227(12) 0.0222(11) 0.0056(9) 0.0005(9) 0.0035(10)
C16 0.0171(11) 0.0249(12) 0.0217(11) 0.0129(9) -0.0001(8) 0.0058(9)
C17 0.0247(12) 0.0235(12) 0.0278(12) 0.0154(10) 0.0070(9) 0.0083(9)
C18 0.0302(13) 0.0245(12) 0.0281(12) 0.0121(10) 0.0077(10) 0.0095(10)
C19 0.0458(16) 0.0338(14) 0.0279(13) 0.0140(11) 0.0139(12) 0.0141(12)
C20 0.0446(16) 0.0425(16) 0.0399(16) 0.0215(13) 0.0237(13) 0.0216(13)
C21 0.0241(13) 0.0421(15) 0.0470(16) 0.0258(13) 0.0131(11) 0.0138(11)
C22 0.0245(12) 0.0346(14) 0.0353(14) 0.0183(11) 0.0056(10) 0.0094(10)
C23 0.0117(10) 0.0202(11) 0.0228(11) 0.0059(9) 0.0009(8) 0.0036(8)
C24 0.0138(10) 0.0224(11) 0.0225(11) 0.0084(9) 0.0009(8) 0.0017(9)
C25 0.0203(11) 0.0253(12) 0.0292(12) 0.0115(10) 0.0003(9) 0.0055(9)
C26 0.0222(12) 0.0222(12) 0.0307(12) 0.0040(10) 0.0040(10) 0.0098(9)
C27 0.0185(11) 0.0257(12) 0.0229(11) 0.0055(9) 0.0035(9) 0.0064(9)
C28 0.0131(10) 0.0215(11) 0.0230(11) 0.0071(9) 0.0019(8) 0.0028(8)
C29 0.0205(11) 0.0268(12) 0.0228(11) 0.0099(9) -0.0024(9) 0.0041(9)
C30 0.0421(19) 0.150(4) 0.048(2) 0.060(2) 0.0157(16) 0.010(2)
C31 0.169(5) 0.050(2) 0.0232(16) 0.0061(14) 0.009(2) -0.025(2)
C32 0.091(3) 0.087(3) 0.0314(16) 0.0231(17) 0.0057(17) 0.057(2)
C33 0.0232(12) 0.0231(12) 0.0211(11) 0.0070(9) 0.0064(9) 0.0068(9)
C34 0.0297(13) 0.0348(14) 0.0384(14) 0.0159(12) 0.0160(11) 0.0066(11)
C35 0.0281(13) 0.0285(13) 0.0215(11) 0.0087(10) 0.0051(9) 0.0099(10)
C36 0.0373(15) 0.0401(15) 0.0227(12) -0.0002(11) -0.0017(11) 0.0151(12)
C37 0.0218(12) 0.0212(12) 0.0282(12) 0.0072(9) 0.0004(9) 0.0011(9)
C38 0.0210(11) 0.0222(11) 0.0157(10) 0.0101(9) 0.0049(8) 0.0074(9)
C39 0.0185(11) 0.0228(12) 0.0306(12) 0.0143(10) 0.0058(9) 0.0085(9)
C40 0.0221(12) 0.0240(12) 0.0343(13) 0.0131(10) 0.0045(10) 0.0059(9)
C41 0.0196(12) 0.0308(14) 0.0542(17) 0.0191(12) 0.0004(11) 0.0045(10)
C42 0.0194(12) 0.0344(15) 0.0672(19) 0.0251(14) 0.0170(13) 0.0106(11)
C43 0.0313(14) 0.0313(14) 0.0476(16) 0.0162(12) 0.0222(12) 0.0134(11)
C44 0.0251(12) 0.0295(13) 0.0327(13) 0.0143(11) 0.0088(10) 0.0094(10)
N1 0.0220(10) 0.0199(10) 0.0214(9) 0.0070(8) 0.0020(8) 0.0019(8)
N2 0.0198(10) 0.0257(11) 0.0233(10) 0.0099(8) 0.0029(8) 0.0006(8)
N3 0.0172(9) 0.0193(9) 0.0227(9) 0.0059(8) 0.0018(7) 0.0033(7)
N4 0.0179(10) 0.0244(10) 0.0205(10) 0.0058(8) 0.0046(8) 0.0082(8)
O1 0.0284(9) 0.0275(9) 0.0246(8) 0.0085(7) 0.0006(7) -0.0012(7)
O2 0.0265(9) 0.0243(9) 0.0348(9) 0.0115(7) 0.0043(7) -0.0005(7)
O3 0.0245(8) 0.0241(8) 0.0247(8) 0.0051(7) 0.0034(7) 0.0083(7)
O4 0.0308(9) 0.0214(9) 0.0318(9) 0.0042(7) 0.0104(7) 0.0085(7)

loop_
_atom_type_symbol
_atom_type_description
_atom_type_scat_dispersion_real
_atom_type_scat_dispersion_imag
_atom_type_scat_source
C C 0.0033 0.0016 'International Tables Vol C Tables 4.2.6.8 and 6.1.1.4'
H H 0.0000 0.0000 'International Tables Vol C Tables 4.2.6.8 and 6.1.1.4'
N N 0.0061 0.0033 'International Tables Vol C Tables 4.2.6.8 and 6.1.1.4'
O O 0.0106 0.0060 'International Tables Vol C Tables 4.2.6.8 and 6.1.1.4'

loop_
_geom_angle_atom_site_label_1
_geom_angle_atom_site_label_2
_geom_angle_atom_site_label_3
_geom_angle
_geom_angle_site_symmetry_1
_geom_angle_site_symmetry_3
_geom_angle_publ_flag
C6 C1 C2 122.3(2) . . ?
C6 C1 N1 117.25(19) . . ?
C2 C1 N1 120.38(19) . . ?
C3 C2 C1 115.8(2) . . ?
C3 C2 C7 116.58(19) . . ?
C1 C2 C7 127.62(19) . . ?
C4 C3 C2 123.0(2) . . ?
C4 C3 H3 118.5 . . ?
C2 C3 H3 118.5 . . ?
C3 C4 C5 119.7(2) . . ?
C3 C4 H4 120.2 . . ?
C5 C4 H4 120.2 . . ?
C4 C5 C6 121.2(2) . . ?
C4 C5 H5 119.4 . . ?
C6 C5 H5 119.4 . . ?
C5 C6 C1 117.9(2) . . ?
C5 C6 C11 119.8(2) . . ?
C1 C6 C11 122.31(19) . . ?
C9S C7 C8S 108.7(4) . . ?
C9S C7 C10 132.7(5) . . ?
C8S C7 C10 72.3(5) . . ?
C9S C7 C8 33.3(3) . . ?
C8S C7 C8 124.6(4) . . ?
C10 C7 C8 105.6(4) . . ?
C9S C7 C9 77.1(5) . . ?
C8S C7 C9 37.6(4) . . ?
C10 C7 C9 108.6(4) . . ?
C8 C7 C9 104.8(4) . . ?
C9S C7 C10S 109.3(5) . . ?
C8S C7 C10S 106.9(5) . . ?
C10 C7 C10S 36.6(4) . . ?
C8 C7 C10S 76.4(5) . . ?
C9 C7 C10S 138.2(4) . . ?
C9S C7 C2 107.7(3) . . ?
C8S C7 C2 118.9(3) . . ?
C10 C7 C2 112.4(3) . . ?
C8 C7 C2 112.8(3) . . ?
C9 C7 C2 112.2(3) . . ?
C10S C7 C2 105.0(3) . . ?
C7 C8 H8A 109.5 . . ?
C7 C8 H8B 109.5 . . ?
C7 C8 H8C 109.5 . . ?
C7 C9 H9A 109.5 . . ?
C7 C9 H9B 109.5 . . ?
C7 C9 H9C 109.5 . . ?
C7 C10 H10A 109.5 . . ?
C7 C10 H10B 109.5 . . ?
C7 C10 H10C 109.5 . . ?
C7 C8S H8D 109.5 . . ?
C7 C8S H8E 109.5 . . ?
H8D C8S H8E 109.5 . . ?
C7 C8S H8F 109.5 . . ?
H8D C8S H8F 109.5 . . ?
H8E C8S H8F 109.5 . . ?
C7 C9S H9D 109.5 . . ?
C7 C9S H9E 109.5 . . ?
H9D C9S H9E 109.5 . . ?
C7 C9S H9F 109.5 . . ?
H9D C9S H9F 109.5 . . ?
H9E C9S H9F 109.5 . . ?
C7 C10S H10D 109.5 . . ?
C7 C10S H10E 109.5 . . ?
H10D C10S H10E 109.5 . . ?
C7 C10S H10F 109.5 . . ?
H10D C10S H10F 109.5 . . ?
H10E C10S H10F 109.5 . . ?
C6 C11 C12 111.56(19) . . ?
C6 C11 C13 113.94(19) . . ?
C12 C11 C13 110.98(19) . . ?
C6 C11 H11 106.6 . . ?
C12 C11 H11 106.6 . . ?
C13 C11 H11 106.6 . . ?
C11 C12 H12A 109.5 . . ?
C11 C12 H12B 109.5 . . ?
H12A C12 H12B 109.5 . . ?
C11 C12 H12C 109.5 . . ?
H12A C12 H12C 109.5 . . ?
H12B C12 H12C 109.5 . . ?
O1 C13 C14 106.6(2) . . ?
O1 C13 C11 110.66(18) . . ?
C14 C13 C11 117.2(2) . . ?
O1 C13 H13 107.3 . . ?
C14 C13 H13 107.3 . . ?
C11 C13 H13 107.3 . . ?
C13 C14 H14A 109.5 . . ?
C13 C14 H14B 109.5 . . ?
H14A C14 H14B 109.5 . . ?
C13 C14 H14C 109.5 . . ?
H14A C14 H14C 109.5 . . ?
H14B C14 H14C 109.5 . . ?
N1 C15 H15A 109.5 . . ?
N1 C15 H15B 109.5 . . ?
H15A C15 H15B 109.5 . . ?
N1 C15 H15C 109.5 . . ?
H15A C15 H15C 109.5 . . ?
H15B C15 H15C 109.5 . . ?
O2 C16 N1 123.1(2) . . ?
O2 C16 N2 122.3(2) . . ?
N1 C16 N2 114.59(19) . . ?
C22 C17 C18 119.4(2) . . ?
C22 C17 N2 122.7(2) . . ?
C18 C17 N2 117.8(2) . . ?
C19 C18 C17 120.5(2) . . ?
C19 C18 H18 119.7 . . ?
C17 C18 H18 119.7 . . ?
C18 C19 C20 119.9(3) . . ?
C18 C19 H19 120.0 . . ?
C20 C19 H19 120.0 . . ?
C21 C20 C19 119.5(2) . . ?
C21 C20 H20 120.2 . . ?
C19 C20 H20 120.2 . . ?
C20 C21 C22 121.0(2) . . ?
C20 C21 H21 119.5 . . ?
C22 C21 H21 119.5 . . ?
C17 C22 C21 119.7(2) . . ?
C17 C22 H22 120.2 . . ?
C21 C22 H22 120.2 . . ?
C28 C23 C24 121.78(19) . . ?
C28 C23 N3 117.93(18) . . ?
C24 C23 N3 120.11(18) . . ?
C25 C24 C23 116.0(2) . . ?
C25 C24 C29 117.46(19) . . ?
C23 C24 C29 126.57(19) . . ?
C26 C25 C24 122.8(2) . . ?
C26 C25 H25 118.6 . . ?
C24 C25 H25 118.6 . . ?
C27 C26 C25 120.1(2) . . ?
C27 C26 H26 120.0 . . ?
C25 C26 H26 120.0 . . ?
C26 C27 C28 120.7(2) . . ?
C26 C27 H27 119.6 . . ?
C28 C27 H27 119.6 . . ?
C27 C28 C23 118.6(2) . . ?
C27 C28 C33 119.06(19) . . ?
C23 C28 C33 122.35(19) . . ?
C31 C29 C30 109.2(3) . . ?
C31 C29 C32 105.4(3) . . ?
C30 C29 C32 105.2(2) . . ?
C31 C29 C24 113.9(2) . . ?
C30 C29 C24 110.9(2) . . ?
C32 C29 C24 111.8(2) . . ?
C29 C30 H30A 109.5 . . ?
C29 C30 H30B 109.5 . . ?
H30A C30 H30B 109.5 . . ?
C29 C30 H30C 109.5 . . ?
H30A C30 H30C 109.5 . . ?
H30B C30 H30C 109.5 . . ?
C29 C31 H31A 109.5 . . ?
C29 C31 H31B 109.5 . . ?
H31A C31 H31B 109.5 . . ?
C29 C31 H31C 109.5 . . ?
H31A C31 H31C 109.5 . . ?
H31B C31 H31C 109.5 . . ?
C29 C32 H32A 109.5 . . ?
C29 C32 H32B 109.5 . . ?
H32A C32 H32B 109.5 . . ?
C29 C32 H32C 109.5 . . ?
H32A C32 H32C 109.5 . . ?
H32B C32 H32C 109.5 . . ?
C28 C33 C34 112.16(18) . . ?
C28 C33 C35 113.69(18) . . ?
C34 C33 C35 110.21(19) . . ?
C28 C33 H33 106.8 . . ?
C34 C33 H33 106.8 . . ?
C35 C33 H33 106.8 . . ?
C33 C34 H34A 109.5 . . ?
C33 C34 H34B 109.5 . . ?
H34A C34 H34B 109.5 . . ?
C33 C34 H34C 109.5 . . ?
H34A C34 H34C 109.5 . . ?
H34B C34 H34C 109.5 . . ?
O3 C35 C36 105.84(19) . . ?
O3 C35 C33 110.64(17) . . ?
C36 C35 C33 116.96(19) . . ?
O3 C35 H35 107.7 . . ?
C36 C35 H35 107.7 . . ?
C33 C35 H35 107.7 . . ?
C35 C36 H36A 109.5 . . ?
C35 C36 H36B 109.5 . . ?
H36A C36 H36B 109.5 . . ?
C35 C36 H36C 109.5 . . ?
H36A C36 H36C 109.5 . . ?
H36B C36 H36C 109.5 . . ?
N3 C37 H37A 109.5 . . ?
N3 C37 H37B 109.5 . . ?
H37A C37 H37B 109.5 . . ?
N3 C37 H37C 109.5 . . ?
H37A C37 H37C 109.5 . . ?
H37B C37 H37C 109.5 . . ?
O4 C38 N3 123.0(2) . . ?
O4 C38 N4 122.7(2) . . ?
N3 C38 N4 114.25(18) . . ?
C44 C39 C40 119.7(2) . . ?
C44 C39 N4 122.9(2) . . ?
C40 C39 N4 117.3(2) . . ?
C41 C40 C39 120.1(2) . . ?
C41 C40 H40 119.9 . . ?
C39 C40 H40 119.9 . . ?
C40 C41 C42 120.1(3) . . ?
C40 C41 H41 119.9 . . ?
C42 C41 H41 119.9 . . ?
C43 C42 C41 119.9(2) . . ?
C43 C42 H42 120.1 . . ?
C41 C42 H42 120.1 . . ?
C42 C43 C44 121.2(2) . . ?
C42 C43 H43 119.4 . . ?
C44 C43 H43 119.4 . . ?
C39 C44 C43 119.0(2) . . ?
C39 C44 H44 120.5 . . ?
C43 C44 H44 120.5 . . ?
C16 N1 C1 122.93(18) . . ?
C16 N1 C15 119.49(18) . . ?
C1 N1 C15 117.55(17) . . ?
C16 N2 C17 126.0(2) . . ?
C16 N2 H2N 114(2) . . ?
C17 N2 H2N 114(2) . . ?
C38 N3 C23 123.61(17) . . ?
C38 N3 C37 118.79(18) . . ?
C23 N3 C37 117.60(17) . . ?
C38 N4 C39 125.97(19) . . ?
C38 N4 H4N 117.3(16) . . ?
C39 N4 H4N 112.8(16) . . ?
C13 O1 H1 109.5 . . ?
C35 O3 H3A 109.5 . . ?

loop_
_geom_bond_atom_site_label_1
_geom_bond_atom_site_label_2
_geom_bond_distance
_geom_bond_site_symmetry_2
_geom_bond_publ_flag
C1 C6 1.410(3) . ?
C1 C2 1.415(3) . ?
C1 N1 1.444(3) . ?
C2 C3 1.398(3) . ?
C2 C7 1.551(3) . ?
C3 C4 1.374(3) . ?
C3 H3 0.9500 . ?
C4 C5 1.376(3) . ?
C4 H4 0.9500 . ?
C5 C6 1.391(3) . ?
C5 H5 0.9500 . ?
C6 C11 1.518(3) . ?
C7 C9S 1.513(6) . ?
C7 C8S 1.513(6) . ?
C7 C10 1.526(5) . ?
C7 C8 1.540(5) . ?
C7 C9 1.544(5) . ?
C7 C10S 1.549(6) . ?
C8 H8A 0.9800 . ?
C8 H8B 0.9800 . ?
C8 H8C 0.9800 . ?
C9 H9A 0.9800 . ?
C9 H9B 0.9800 . ?
C9 H9C 0.9800 . ?
C10 H10A 0.9800 . ?
C10 H10B 0.9800 . ?
C10 H10C 0.9800 . ?
C8S H8D 0.9800 . ?
C8S H8E 0.9800 . ?
C8S H8F 0.9800 . ?
C9S H9D 0.9800 . ?
C9S H9E 0.9800 . ?
C9S H9F 0.9800 . ?
C10S H10D 0.9800 . ?
C10S H10E 0.9800 . ?
C10S H10F 0.9800 . ?
C11 C12 1.535(3) . ?
C11 C13 1.544(3) . ?
C11 H11 1.0000 . ?
C12 H12A 0.9800 . ?
C12 H12B 0.9800 . ?
C12 H12C 0.9800 . ?
C13 O1 1.428(3) . ?
C13 C14 1.509(3) . ?
C13 H13 1.0000 . ?
C14 H14A 0.9800 . ?
C14 H14B 0.9800 . ?
C14 H14C 0.9800 . ?
C15 N1 1.459(3) . ?
C15 H15A 0.9800 . ?
C15 H15B 0.9800 . ?
C15 H15C 0.9800 . ?
C16 O2 1.233(3) . ?
C16 N1 1.355(3) . ?
C16 N2 1.371(3) . ?
C17 C22 1.386(3) . ?
C17 C18 1.398(3) . ?
C17 N2 1.406(3) . ?
C18 C19 1.383(3) . ?
C18 H18 0.9500 . ?
C19 C20 1.393(4) . ?
C19 H19 0.9500 . ?
C20 C21 1.377(4) . ?
C20 H20 0.9500 . ?
C21 C22 1.394(3) . ?
C21 H21 0.9500 . ?
C22 H22 0.9500 . ?
C23 C28 1.408(3) . ?
C23 C24 1.424(3) . ?
C23 N3 1.439(3) . ?
C24 C25 1.394(3) . ?
C24 C29 1.552(3) . ?
C25 C26 1.382(3) . ?
C25 H25 0.9500 . ?
C26 C27 1.372(3) . ?
C26 H26 0.9500 . ?
C27 C28 1.394(3) . ?
C27 H27 0.9500 . ?
C28 C33 1.522(3) . ?
C29 C31 1.509(4) . ?
C29 C30 1.520(4) . ?
C29 C32 1.537(4) . ?
C30 H30A 0.9800 . ?
C30 H30B 0.9800 . ?
C30 H30C 0.9800 . ?
C31 H31A 0.9800 . ?
C31 H31B 0.9800 . ?
C31 H31C 0.9800 . ?
C32 H32A 0.9800 . ?
C32 H32B 0.9800 . ?
C32 H32C 0.9800 . ?
C33 C34 1.533(3) . ?
C33 C35 1.544(3) . ?
C33 H33 1.0000 . ?
C34 H34A 0.9800 . ?
C34 H34B 0.9800 . ?
C34 H34C 0.9800 . ?
C35 O3 1.428(3) . ?
C35 C36 1.514(3) . ?
C35 H35 1.0000 . ?
C36 H36A 0.9800 . ?
C36 H36B 0.9800 . ?
C36 H36C 0.9800 . ?
C37 N3 1.465(3) . ?
C37 H37A 0.9800 . ?
C37 H37B 0.9800 . ?
C37 H37C 0.9800 . ?
C38 O4 1.230(3) . ?
C38 N3 1.360(3) . ?
C38 N4 1.365(3) . ?
C39 C44 1.386(3) . ?
C39 C40 1.395(3) . ?
C39 N4 1.410(3) . ?
C40 C41 1.382(3) . ?
C40 H40 0.9500 . ?
C41 C42 1.383(4) . ?
C41 H41 0.9500 . ?
C42 C43 1.363(4) . ?
C42 H42 0.9500 . ?
C43 C44 1.400(3) . ?
C43 H43 0.9500 . ?
C44 H44 0.9500 . ?
N2 H2N 0.83(3) . ?
N4 H4N 0.92(3) . ?
O1 H1 0.8400 . ?
O3 H3A 0.8400 . ?

loop_
_geom_hbond_atom_site_label_D
_geom_hbond_atom_site_label_H
_geom_hbond_atom_site_label_A
_geom_hbond_distance_DH
_geom_hbond_distance_HA
_geom_hbond_distance_DA
_geom_hbond_angle_DHA
_geom_hbond_site_symmetry_A
N4 H4N O3 0.92(3) 2.12(3) 2.847(2) 135(2) .
N2 H2N O1 0.83(3) 2.24(3) 2.916(3) 139(3) .
O3 H3A O4 0.84 1.90 2.719(2) 165.6 2_676
O1 H1 O2 0.84 1.93 2.743(2) 161.7 2_575

loop_
_geom_torsion_atom_site_label_1
_geom_torsion_atom_site_label_2
_geom_torsion_atom_site_label_3
_geom_torsion_atom_site_label_4
_geom_torsion
_geom_torsion_site_symmetry_1
_geom_torsion_site_symmetry_2
_geom_torsion_site_symmetry_3
_geom_torsion_site_symmetry_4
_geom_torsion_publ_flag
C6 C1 C2 C3 2.6(3) . . . . ?
N1 C1 C2 C3 178.92(19) . . . . ?
C6 C1 C2 C7 -177.8(2) . . . . ?
N1 C1 C2 C7 -1.5(3) . . . . ?
C1 C2 C3 C4 -2.7(3) . . . . ?
C7 C2 C3 C4 177.6(2) . . . . ?
C2 C3 C4 C5 0.8(4) . . . . ?
C3 C4 C5 C6 1.5(3) . . . . ?
C4 C5 C6 C1 -1.7(3) . . . . ?
C4 C5 C6 C11 179.0(2) . . . . ?
C2 C1 C6 C5 -0.5(3) . . . . ?
N1 C1 C6 C5 -176.92(19) . . . . ?
C2 C1 C6 C11 178.9(2) . . . . ?
N1 C1 C6 C11 2.4(3) . . . . ?
C3 C2 C7 C9S -52.6(6) . . . . ?
C1 C2 C7 C9S 127.7(6) . . . . ?
C3 C2 C7 C8S -176.8(6) . . . . ?
C1 C2 C7 C8S 3.6(7) . . . . ?
C3 C2 C7 C10 101.7(5) . . . . ?
C1 C2 C7 C10 -77.9(5) . . . . ?
C3 C2 C7 C8 -17.5(5) . . . . ?
C1 C2 C7 C8 162.9(5) . . . . ?
C3 C2 C7 C9 -135.5(6) . . . . ?
C1 C2 C7 C9 44.9(6) . . . . ?
C3 C2 C7 C10S 63.8(6) . . . . ?
C1 C2 C7 C10S -115.8(6) . . . . ?
C5 C6 C11 C12 54.7(3) . . . . ?
C1 C6 C11 C12 -124.7(2) . . . . ?
C5 C6 C11 C13 -71.9(3) . . . . ?
C1 C6 C11 C13 108.7(2) . . . . ?
C6 C11 C13 O1 -61.7(2) . . . . ?
C12 C11 C13 O1 171.33(18) . . . . ?
C6 C11 C13 C14 60.7(3) . . . . ?
C12 C11 C13 C14 -66.2(3) . . . . ?
C22 C17 C18 C19 1.3(3) . . . . ?
N2 C17 C18 C19 -175.9(2) . . . . ?
C17 C18 C19 C20 -0.8(4) . . . . ?
C18 C19 C20 C21 -0.6(4) . . . . ?
C19 C20 C21 C22 1.5(4) . . . . ?
C18 C17 C22 C21 -0.4(3) . . . . ?
N2 C17 C22 C21 176.7(2) . . . . ?
C20 C21 C22 C17 -1.0(4) . . . . ?
C28 C23 C24 C25 -0.9(3) . . . . ?
N3 C23 C24 C25 -175.97(19) . . . . ?
C28 C23 C24 C29 178.8(2) . . . . ?
N3 C23 C24 C29 3.8(3) . . . . ?
C23 C24 C25 C26 2.5(3) . . . . ?
C29 C24 C25 C26 -177.3(2) . . . . ?
C24 C25 C26 C27 -1.5(3) . . . . ?
C25 C26 C27 C28 -1.2(3) . . . . ?
C26 C27 C28 C23 2.6(3) . . . . ?
C26 C27 C28 C33 -178.0(2) . . . . ?
C24 C23 C28 C27 -1.6(3) . . . . ?
N3 C23 C28 C27 173.60(18) . . . . ?
C24 C23 C28 C33 179.07(19) . . . . ?
N3 C23 C28 C33 -5.8(3) . . . . ?
C25 C24 C29 C31 134.4(3) . . . . ?
C23 C24 C29 C31 -45.3(4) . . . . ?
C25 C24 C29 C30 -101.9(3) . . . . ?
C23 C24 C29 C30 78.3(3) . . . . ?
C25 C24 C29 C32 15.1(3) . . . . ?
C23 C24 C29 C32 -164.6(2) . . . . ?
C27 C28 C33 C34 -51.9(3) . . . . ?
C23 C28 C33 C34 127.5(2) . . . . ?
C27 C28 C33 C35 74.0(2) . . . . ?
C23 C28 C33 C35 -106.7(2) . . . . ?
C28 C33 C35 O3 65.6(2) . . . . ?
C34 C33 C35 O3 -167.48(18) . . . . ?
C28 C33 C35 C36 -55.6(3) . . . . ?
C34 C33 C35 C36 71.3(3) . . . . ?
C44 C39 C40 C41 -1.7(3) . . . . ?
N4 C39 C40 C41 175.1(2) . . . . ?
C39 C40 C41 C42 0.9(3) . . . . ?
C40 C41 C42 C43 0.7(4) . . . . ?
C41 C42 C43 C44 -1.5(4) . . . . ?
C40 C39 C44 C43 0.9(3) . . . . ?
N4 C39 C44 C43 -175.7(2) . . . . ?
C42 C43 C44 C39 0.7(3) . . . . ?
O2 C16 N1 C1 -166.1(2) . . . . ?
N2 C16 N1 C1 12.6(3) . . . . ?
O2 C16 N1 C15 11.8(3) . . . . ?
N2 C16 N1 C15 -169.48(18) . . . . ?
C6 C1 N1 C16 -102.8(2) . . . . ?
C2 C1 N1 C16 80.6(3) . . . . ?
C6 C1 N1 C15 79.2(2) . . . . ?
C2 C1 N1 C15 -97.3(2) . . . . ?
O2 C16 N2 C17 3.5(3) . . . . ?
N1 C16 N2 C17 -175.23(19) . . . . ?
C22 C17 N2 C16 37.4(3) . . . . ?
C18 C17 N2 C16 -145.5(2) . . . . ?
O4 C38 N3 C23 165.03(19) . . . . ?
N4 C38 N3 C23 -14.0(3) . . . . ?
O4 C38 N3 C37 -15.0(3) . . . . ?
N4 C38 N3 C37 166.02(18) . . . . ?
C28 C23 N3 C38 103.0(2) . . . . ?
C24 C23 N3 C38 -81.8(3) . . . . ?
C28 C23 N3 C37 -77.0(2) . . . . ?
C24 C23 N3 C37 98.3(2) . . . . ?
O4 C38 N4 C39 -5.1(3) . . . . ?
N3 C38 N4 C39 173.92(19) . . . . ?
C44 C39 N4 C38 -34.3(3) . . . . ?
C40 C39 N4 C38 149.0(2) . . . . ?
